data_4334711
loop_
_publ_author_name
'Miguel A. Esteruelas'
'Montserrat Oliv\'an'
'Andrea V\'elez'

_publ_contact_author
;
  Dr. Montserrat Oliv\'an
  Departamento de Qu\'imica Inorg\'anica - ISQCH
  Facultad de Ciencias
  Universidad de Zaragoza - CSIC
  50009 Zaragoza, Spain
;
_publ_contact_author_email molivan@unizar.es
_publ_section_title
;
 Xantphos-Type Complexes of Group 9: Rhodium versus Iridium
;
_journal_name_full 'Inorganic Chemistry'
_journal_page_first 5339
_journal_page_last 5349
_journal_paper_doi 10.1021/ic4002658
_journal_volume 52
_journal_year 2013
_chemical_formula_sum 'C27 H42 Cl Ir O P2'
_chemical_formula_weight 672.20
_chemical_name_systematic
; 
 ? 
;
_space_group_IT_number 15
_symmetry_cell_setting monoclinic
_symmetry_space_group_name_Hall '-C 2yc'
_symmetry_space_group_name_H-M 'C 1 2/c 1'
_atom_sites_solution_hydrogens geom
_atom_sites_solution_primary direct
_atom_sites_solution_secondary difmap
_audit_creation_method SHELXL-97
_cell_angle_alpha 90.00
_cell_angle_beta 113.1140(10)
_cell_angle_gamma 90.00
_cell_formula_units_Z 8
_cell_length_a 34.917(3)
_cell_length_b 12.1423(10)
_cell_length_c 14.2955(11)
_cell_measurement_reflns_used 9636
_cell_measurement_temperature 100(2)
_cell_measurement_theta_max 28
_cell_measurement_theta_min 2
_cell_volume 5574.4(8)
_computing_cell_refinement 'APEX2 v2008.4-0, Bruker AXS'
_computing_data_collection 'APEX2 v2008.4-0, Bruker AXS'
_computing_data_reduction
;
  SAINT-Bruker integration program embedded in APEX2 v2008.4-0, Bruker AXS
;
_computing_molecular_graphics 'XP, SHELXTL v. 6.1 (Bruker, 2000)'
_computing_publication_material 'XCIF, SHELXTL v. 6.1 (Bruker, 2000)'
_computing_structure_refinement 'SHELXL-97 (Sheldrick, 1997)'
_computing_structure_solution 'SHELXS-97 (Sheldrick, 1990)'
_diffrn_ambient_temperature 100(2)
_diffrn_detector_area_resol_mean 8.26
_diffrn_measured_fraction_theta_full 0.995
_diffrn_measured_fraction_theta_max 0.938
_diffrn_measurement_device_type 'Bruker SMART APEX CCD system'
_diffrn_measurement_method '\w rotations with narrow frames'
_diffrn_radiation_monochromator graphite
_diffrn_radiation_source 'fine-focus sealed tube'
_diffrn_radiation_type MoK\a
_diffrn_radiation_wavelength 0.71073
_diffrn_reflns_av_R_equivalents 0.0517
_diffrn_reflns_av_sigmaI/netI 0.0468
_diffrn_reflns_limit_h_max 45
_diffrn_reflns_limit_h_min -45
_diffrn_reflns_limit_k_max 16
_diffrn_reflns_limit_k_min -16
_diffrn_reflns_limit_l_max 19
_diffrn_reflns_limit_l_min -18
_diffrn_reflns_number 32823
_diffrn_reflns_theta_full 27.50
_diffrn_reflns_theta_max 28.59
_diffrn_reflns_theta_min 1.27
_diffrn_standards_decay_% 'no decay'
_exptl_absorpt_coefficient_mu 5.018
_exptl_absorpt_correction_T_max 0.906
_exptl_absorpt_correction_T_min 0.465
_exptl_absorpt_correction_type multi-scan
_exptl_absorpt_process_details
;
Absorption correction performed with SADABS program. This is based on the
method of Blessing: Blessing, R. H., Acta Crystallogr., Sect. A 1995, 51, 33.

SADABS: Area-Detector Absorption Correction. Bruker-AXS 
within SAINT+ package, v. 6.1 (2000).
;
_exptl_crystal_colour colorless
_exptl_crystal_density_diffrn 1.602
_exptl_crystal_description prism
_exptl_crystal_F_000 2688
_exptl_crystal_size_max 0.18
_exptl_crystal_size_mid 0.16
_exptl_crystal_size_min 0.02
_refine_diff_density_max 3.981
_refine_diff_density_min -2.201
_refine_diff_density_rms 0.175
_refine_ls_extinction_method none
_refine_ls_goodness_of_fit_ref 1.234
_refine_ls_hydrogen_treatment mixed
_refine_ls_matrix_type full
_refine_ls_number_parameters 307
_refine_ls_number_reflns 6685
_refine_ls_number_restraints 2
_refine_ls_restrained_S_all 1.233
_refine_ls_R_factor_all 0.0802
_refine_ls_R_factor_gt 0.0586
_refine_ls_shift/su_max 0.000
_refine_ls_shift/su_mean 0.000
_refine_ls_structure_factor_coef Fsqd
_refine_ls_weighting_details 'calc w=1/[\s^2^(Fo^2^)+(0.0111P)^2^+139.5805P] where P=(Fo^2^+2Fc^2^)/3'
_refine_ls_weighting_scheme calc
_refine_ls_wR_factor_gt 0.1140
_refine_ls_wR_factor_ref 0.1189
_reflns_number_gt 5037
_reflns_number_total 6685
_reflns_threshold_expression >2sigma(I)
_cod_data_source_file ic4002658_si_001_3.cif
_cod_data_source_block montse14s
_cod_original_cell_volume 5574.3(8)
_cod_database_code 4334711

loop_
_symmetry_equiv_pos_as_xyz
'x, y, z'
'-x, y, -z+1/2'
'x+1/2, y+1/2, z'
'-x+1/2, y+1/2, -z+1/2'
'-x, -y, -z'
'x, -y, z-1/2'
'-x+1/2, -y+1/2, -z'
'x+1/2, -y+1/2, z-1/2'

loop_
_atom_site_label
_atom_site_type_symbol
_atom_site_fract_x
_atom_site_fract_y
_atom_site_fract_z
_atom_site_U_iso_or_equiv
_atom_site_adp_type
_atom_site_occupancy
_atom_site_symmetry_multiplicity
_atom_site_calc_flag
_atom_site_refinement_flags
Ir Ir 0.096058(9) 0.24569(3) 0.32690(2) 0.02404(9) Uani 1 1 d D
H01 H 0.0505(10) 0.234(8) 0.317(7) 0.05(3) Uiso 1 1 d D
H02 H 0.083(3) 0.350(5) 0.259(6) 0.05(3) Uiso 1 1 d D
Cl Cl 0.13408(9) 0.11687(19) 0.46781(17) 0.0389(6) Uani 1 1 d .
P1 P 0.11430(7) 0.39217(18) 0.43290(15) 0.0201(4) Uani 1 1 d .
P2 P 0.08764(7) 0.13045(18) 0.19550(16) 0.0245(5) Uani 1 1 d .
O O 0.15839(16) 0.2762(4) 0.3194(4) 0.0221(12) Uani 1 1 d .
C1 C 0.0816(3) 0.5171(7) 0.4050(6) 0.0268(18) Uani 1 1 d .
H1 H 0.0946 0.5713 0.4613 0.032 Uiso 1 1 calc R
C2 C 0.0784(4) 0.5701(9) 0.3049(8) 0.047(3) Uani 1 1 d .
H2A H 0.0679 0.5157 0.2500 0.071 Uiso 1 1 calc R
H2B H 0.1059 0.5957 0.3116 0.071 Uiso 1 1 calc R
H2C H 0.0592 0.6328 0.2892 0.071 Uiso 1 1 calc R
C3 C 0.0381(3) 0.4891(9) 0.3986(8) 0.041(2) Uani 1 1 d .
H3A H 0.0196 0.5524 0.3714 0.061 Uiso 1 1 calc R
H3B H 0.0394 0.4713 0.4667 0.061 Uiso 1 1 calc R
H3C H 0.0272 0.4255 0.3537 0.061 Uiso 1 1 calc R
C4 C 0.1301(3) 0.3652(7) 0.5715(6) 0.0266(18) Uani 1 1 d .
H4 H 0.1531 0.3099 0.5896 0.032 Uiso 1 1 calc R
C5 C 0.0950(3) 0.3077(9) 0.5915(7) 0.039(2) Uani 1 1 d .
H5A H 0.1057 0.2800 0.6615 0.059 Uiso 1 1 calc R
H5B H 0.0843 0.2460 0.5441 0.059 Uiso 1 1 calc R
H5C H 0.0724 0.3603 0.5817 0.059 Uiso 1 1 calc R
C6 C 0.1479(3) 0.4613(9) 0.6443(7) 0.042(3) Uani 1 1 d .
H6A H 0.1268 0.5190 0.6301 0.062 Uiso 1 1 calc R
H6B H 0.1723 0.4910 0.6351 0.062 Uiso 1 1 calc R
H6C H 0.1562 0.4356 0.7145 0.062 Uiso 1 1 calc R
C7 C 0.1628(2) 0.4361(7) 0.4205(6) 0.0217(17) Uani 1 1 d .
C8 C 0.1839(3) 0.5326(8) 0.4650(7) 0.031(2) Uani 1 1 d .
H8 H 0.1727 0.5795 0.5013 0.037 Uiso 1 1 calc R
C9 C 0.2208(3) 0.5603(8) 0.4566(7) 0.037(2) Uani 1 1 d .
H9 H 0.2346 0.6267 0.4863 0.045 Uiso 1 1 calc R
C10 C 0.2378(3) 0.4920(8) 0.4054(6) 0.031(2) Uani 1 1 d .
H10 H 0.2636 0.5116 0.4022 0.037 Uiso 1 1 calc R
C11 C 0.2182(2) 0.3957(7) 0.3586(6) 0.0229(17) Uani 1 1 d .
C12 C 0.1803(3) 0.3703(7) 0.3668(5) 0.0232(17) Uani 1 1 d .
C13 C 0.2359(3) 0.3140(7) 0.3059(6) 0.0258(18) Uani 1 1 d .
C14 C 0.2572(3) 0.2184(8) 0.3811(7) 0.034(2) Uani 1 1 d .
H14A H 0.2837 0.2442 0.4326 0.051 Uiso 1 1 calc R
H14B H 0.2624 0.1565 0.3436 0.051 Uiso 1 1 calc R
H14C H 0.2389 0.1943 0.4145 0.051 Uiso 1 1 calc R
C15 C 0.2680(3) 0.3677(8) 0.2724(7) 0.034(2) Uani 1 1 d .
H15A H 0.2555 0.4314 0.2292 0.051 Uiso 1 1 calc R
H15B H 0.2772 0.3143 0.2341 0.051 Uiso 1 1 calc R
H15C H 0.2920 0.3918 0.3325 0.051 Uiso 1 1 calc R
C16 C 0.1628(2) 0.2376(7) 0.2300(5) 0.0234(16) Uani 1 1 d .
C17 C 0.1996(2) 0.2624(7) 0.2179(6) 0.0246(16) Uani 1 1 d .
C18 C 0.2022(3) 0.2273(7) 0.1271(6) 0.0285(19) Uani 1 1 d .
H18 H 0.2262 0.2453 0.1143 0.034 Uiso 1 1 calc R
C19 C 0.1706(3) 0.1672(8) 0.0561(7) 0.032(2) Uani 1 1 d .
H19 H 0.1726 0.1452 -0.0056 0.039 Uiso 1 1 calc R
C20 C 0.1361(3) 0.1392(7) 0.0755(6) 0.031(2) Uani 1 1 d .
H20 H 0.1149 0.0952 0.0276 0.037 Uiso 1 1 calc R
C21 C 0.1316(3) 0.1740(7) 0.1636(6) 0.0256(18) Uani 1 1 d .
C22 C 0.0417(3) 0.1428(8) 0.0739(7) 0.032(2) Uani 1 1 d .
H22 H 0.0449 0.0881 0.0252 0.039 Uiso 1 1 calc R
C23 C 0.0020(3) 0.1149(11) 0.0886(9) 0.054(3) Uani 1 1 d .
H23A H 0.0006 0.1586 0.1448 0.081 Uiso 1 1 calc R
H23B H 0.0019 0.0364 0.1044 0.081 Uiso 1 1 calc R
H23C H -0.0222 0.1317 0.0261 0.081 Uiso 1 1 calc R
C24 C 0.0382(3) 0.2567(10) 0.0268(8) 0.057(3) Uani 1 1 d .
H24A H 0.0166 0.2560 -0.0423 0.086 Uiso 1 1 calc R
H24B H 0.0650 0.2769 0.0241 0.086 Uiso 1 1 calc R
H24C H 0.0310 0.3106 0.0682 0.086 Uiso 1 1 calc R
C25 C 0.0953(3) -0.0208(7) 0.2117(7) 0.037(2) Uani 1 1 d .
H25 H 0.0860 -0.0552 0.1428 0.044 Uiso 1 1 calc R
C26 C 0.1416(3) -0.0485(8) 0.2707(7) 0.038(2) Uani 1 1 d .
H26A H 0.1520 -0.0093 0.3359 0.056 Uiso 1 1 calc R
H26B H 0.1575 -0.0257 0.2308 0.056 Uiso 1 1 calc R
H26C H 0.1447 -0.1280 0.2830 0.056 Uiso 1 1 calc R
C27 C 0.0697(3) -0.0694(9) 0.2664(9) 0.049(3) Uani 1 1 d .
H27A H 0.0786 -0.1454 0.2865 0.073 Uiso 1 1 calc R
H27B H 0.0402 -0.0686 0.2209 0.073 Uiso 1 1 calc R
H27C H 0.0738 -0.0255 0.3271 0.073 Uiso 1 1 calc R

loop_
_atom_site_aniso_label
_atom_site_aniso_U_11
_atom_site_aniso_U_22
_atom_site_aniso_U_33
_atom_site_aniso_U_23
_atom_site_aniso_U_13
_atom_site_aniso_U_12
Ir 0.01946(14) 0.02698(16) 0.02536(15) -0.00651(16) 0.00846(11) -0.00333(16)
Cl 0.0576(16) 0.0314(12) 0.0243(11) -0.0007(9) 0.0126(11) -0.0042(11)
P1 0.0206(10) 0.0286(11) 0.0140(9) -0.0024(8) 0.0098(8) -0.0028(9)
P2 0.0254(11) 0.0278(11) 0.0198(10) -0.0045(9) 0.0084(9) 0.0013(9)
O 0.023(3) 0.028(3) 0.017(3) -0.003(2) 0.010(2) 0.000(2)
C1 0.026(4) 0.031(5) 0.026(4) -0.002(4) 0.014(4) 0.001(4)
C2 0.050(7) 0.054(7) 0.041(6) 0.015(5) 0.020(5) 0.016(5)
C3 0.029(5) 0.056(6) 0.042(6) -0.004(5) 0.019(5) 0.004(5)
C4 0.031(5) 0.031(4) 0.024(4) -0.005(4) 0.018(4) -0.006(4)
C5 0.050(6) 0.047(6) 0.028(5) -0.004(4) 0.023(5) -0.016(5)
C6 0.055(7) 0.053(6) 0.020(4) -0.012(4) 0.018(5) -0.024(5)
C7 0.022(4) 0.030(4) 0.018(4) 0.001(3) 0.013(3) -0.002(3)
C8 0.033(5) 0.037(5) 0.030(5) -0.008(4) 0.019(4) -0.012(4)
C9 0.044(6) 0.042(5) 0.039(5) -0.015(4) 0.030(5) -0.023(5)
C10 0.025(5) 0.047(5) 0.027(5) -0.002(4) 0.018(4) -0.009(4)
C11 0.021(4) 0.038(5) 0.013(4) 0.003(3) 0.011(3) 0.001(4)
C12 0.031(5) 0.031(4) 0.006(3) -0.005(3) 0.006(3) -0.005(4)
C13 0.022(4) 0.040(5) 0.019(4) 0.002(4) 0.012(4) 0.004(4)
C14 0.030(5) 0.048(6) 0.024(4) 0.007(4) 0.012(4) 0.013(4)
C15 0.029(5) 0.052(6) 0.030(5) -0.002(4) 0.021(4) -0.004(4)
C16 0.024(4) 0.031(4) 0.014(3) 0.000(4) 0.007(3) 0.006(4)
C17 0.024(4) 0.027(4) 0.023(4) 0.005(4) 0.009(3) 0.004(4)
C18 0.030(4) 0.034(5) 0.024(4) 0.008(4) 0.013(4) 0.007(4)
C19 0.043(6) 0.036(5) 0.022(4) 0.000(4) 0.017(4) 0.009(4)
C20 0.036(5) 0.032(5) 0.020(4) -0.007(4) 0.008(4) 0.003(4)
C21 0.027(4) 0.028(4) 0.025(4) 0.002(3) 0.013(4) 0.006(3)
C22 0.025(5) 0.038(5) 0.028(5) -0.011(4) 0.003(4) 0.001(4)
C23 0.028(5) 0.075(8) 0.047(7) -0.001(6) 0.003(5) -0.001(5)
C24 0.042(6) 0.050(6) 0.052(6) 0.006(6) -0.011(5) 0.004(6)
C25 0.044(6) 0.023(4) 0.034(5) -0.008(4) 0.004(4) 0.003(4)
C26 0.045(6) 0.038(5) 0.036(5) 0.010(4) 0.023(5) 0.012(4)
C27 0.044(6) 0.035(6) 0.068(8) 0.004(5) 0.022(6) -0.004(5)

loop_
_atom_type_symbol
_atom_type_description
_atom_type_scat_dispersion_real
_atom_type_scat_dispersion_imag
_atom_type_scat_source
C C 0.0033 0.0016 'International Tables Vol C Tables 4.2.6.8 and 6.1.1.4'
H H 0.0000 0.0000 'International Tables Vol C Tables 4.2.6.8 and 6.1.1.4'
O O 0.0106 0.0060 'International Tables Vol C Tables 4.2.6.8 and 6.1.1.4'
P P 0.1023 0.0942 'International Tables Vol C Tables 4.2.6.8 and 6.1.1.4'
Cl Cl 0.1484 0.1585 'International Tables Vol C Tables 4.2.6.8 and 6.1.1.4'
Ir Ir -1.4442 7.9887 'International Tables Vol C Tables 4.2.6.8 and 6.1.1.4'

loop_
_geom_angle_atom_site_label_1
_geom_angle_atom_site_label_2
_geom_angle_atom_site_label_3
_geom_angle
O Ir P1 83.04(14)
O Ir P2 82.86(14)
P1 Ir P2 162.19(8)
O Ir Cl 85.59(15)
P1 Ir Cl 91.81(8)
P2 Ir Cl 97.90(8)
O Ir H01 171(4)
P1 Ir H01 98(4)
P2 Ir H01 94(4)
Cl Ir H01 103(4)
O Ir H02 84(4)
P1 Ir H02 73(4)
P2 Ir H02 94(4)
Cl Ir H02 163(4)
H01 Ir H02 88(5)
C1 P1 C7 104.7(4)
C1 P1 C4 105.9(4)
C7 P1 C4 104.6(4)
C1 P1 Ir 120.9(3)
C7 P1 Ir 101.0(3)
C4 P1 Ir 117.5(3)
C21 P2 C22 104.1(4)
C21 P2 C25 102.7(4)
C22 P2 C25 103.1(4)
C21 P2 Ir 100.3(3)
C22 P2 Ir 120.7(3)
C25 P2 Ir 122.8(3)
C12 O C16 118.3(6)
C12 O Ir 117.9(5)
C16 O Ir 115.8(4)
C3 C1 C2 109.4(8)
C3 C1 P1 110.3(7)
C2 C1 P1 111.1(6)
C3 C1 H1 108.7
C2 C1 H1 108.7
P1 C1 H1 108.7
C1 C2 H2A 109.5
C1 C2 H2B 109.5
H2A C2 H2B 109.5
C1 C2 H2C 109.5
H2A C2 H2C 109.5
H2B C2 H2C 109.5
C1 C3 H3A 109.5
C1 C3 H3B 109.5
H3A C3 H3B 109.5
C1 C3 H3C 109.5
H3A C3 H3C 109.5
H3B C3 H3C 109.5
C6 C4 C5 111.3(7)
C6 C4 P1 117.6(6)
C5 C4 P1 110.7(6)
C6 C4 H4 105.4
C5 C4 H4 105.4
P1 C4 H4 105.4
C4 C5 H5A 109.5
C4 C5 H5B 109.5
H5A C5 H5B 109.5
C4 C5 H5C 109.5
H5A C5 H5C 109.5
H5B C5 H5C 109.5
C4 C6 H6A 109.5
C4 C6 H6B 109.5
H6A C6 H6B 109.5
C4 C6 H6C 109.5
H6A C6 H6C 109.5
H6B C6 H6C 109.5
C8 C7 C12 117.7(7)
C8 C7 P1 122.4(6)
C12 C7 P1 119.9(6)
C9 C8 C7 120.4(8)
C9 C8 H8 119.8
C7 C8 H8 119.8
C8 C9 C10 120.6(8)
C8 C9 H9 119.7
C10 C9 H9 119.7
C11 C10 C9 121.7(8)
C11 C10 H10 119.1
C9 C10 H10 119.1
C10 C11 C12 116.6(7)
C10 C11 C13 124.7(7)
C12 C11 C13 118.6(7)
O C12 C7 117.4(7)
O C12 C11 119.6(7)
C7 C12 C11 123.0(8)
C11 C13 C17 108.0(7)
C11 C13 C15 111.7(7)
C17 C13 C15 113.0(7)
C11 C13 C14 108.7(6)
C17 C13 C14 106.2(7)
C15 C13 C14 109.0(7)
C13 C14 H14A 109.5
C13 C14 H14B 109.5
H14A C14 H14B 109.5
C13 C14 H14C 109.5
H14A C14 H14C 109.5
H14B C14 H14C 109.5
C13 C15 H15A 109.5
C13 C15 H15B 109.5
H15A C15 H15B 109.5
C13 C15 H15C 109.5
H15A C15 H15C 109.5
H15B C15 H15C 109.5
C21 C16 C17 123.9(7)
C21 C16 O 118.1(7)
C17 C16 O 118.0(7)
C16 C17 C18 116.5(7)
C16 C17 C13 119.6(7)
C18 C17 C13 123.6(7)
C19 C18 C17 121.3(8)
C19 C18 H18 119.3
C17 C18 H18 119.3
C18 C19 C20 119.4(8)
C18 C19 H19 120.3
C20 C19 H19 120.3
C19 C20 C21 121.5(8)
C19 C20 H20 119.3
C21 C20 H20 119.3
C16 C21 C20 117.2(8)
C16 C21 P2 120.3(6)
C20 C21 P2 122.4(7)
C23 C22 C24 110.3(9)
C23 C22 P2 110.7(7)
C24 C22 P2 112.2(6)
C23 C22 H22 107.8
C24 C22 H22 107.8
P2 C22 H22 107.8
C22 C23 H23A 109.5
C22 C23 H23B 109.5
H23A C23 H23B 109.5
C22 C23 H23C 109.5
H23A C23 H23C 109.5
H23B C23 H23C 109.5
C22 C24 H24A 109.5
C22 C24 H24B 109.5
H24A C24 H24B 109.5
C22 C24 H24C 109.5
H24A C24 H24C 109.5
H24B C24 H24C 109.5
C27 C25 C26 109.7(8)
C27 C25 P2 111.2(7)
C26 C25 P2 110.7(7)
C27 C25 H25 108.4
C26 C25 H25 108.4
P2 C25 H25 108.4
C25 C26 H26A 109.5
C25 C26 H26B 109.5
H26A C26 H26B 109.5
C25 C26 H26C 109.5
H26A C26 H26C 109.5
H26B C26 H26C 109.5
C25 C27 H27A 109.5
C25 C27 H27B 109.5
H27A C27 H27B 109.5
C25 C27 H27C 109.5
H27A C27 H27C 109.5
H27B C27 H27C 109.5

loop_
_geom_bond_atom_site_label_1
_geom_bond_atom_site_label_2
_geom_bond_distance
Ir O 2.251(5)
Ir P1 2.260(2)
Ir P2 2.267(2)
Ir Cl 2.483(2)
Ir H01 1.548(10)
Ir H02 1.547(10)
P1 C1 1.846(9)
P1 C7 1.850(8)
P1 C4 1.865(8)
P2 C21 1.843(9)
P2 C22 1.852(9)
P2 C25 1.857(9)
O C12 1.393(9)
O C16 1.426(8)
C1 C3 1.525(12)
C1 C2 1.531(12)
C1 H1 1.0000
C2 H2A 0.9800
C2 H2B 0.9800
C2 H2C 0.9800
C3 H3A 0.9800
C3 H3B 0.9800
C3 H3C 0.9800
C4 C6 1.524(12)
C4 C5 1.533(12)
C4 H4 1.0000
C5 H5A 0.9800
C5 H5B 0.9800
C5 H5C 0.9800
C6 H6A 0.9800
C6 H6B 0.9800
C6 H6C 0.9800
C7 C8 1.397(12)
C7 C12 1.402(11)
C8 C9 1.382(12)
C8 H8 0.9500
C9 C10 1.387(12)
C9 H9 0.9500
C10 C11 1.386(12)
C10 H10 0.9500
C11 C12 1.409(11)
C11 C13 1.518(11)
C13 C17 1.527(11)
C13 C15 1.527(11)
C13 C14 1.558(12)
C14 H14A 0.9800
C14 H14B 0.9800
C14 H14C 0.9800
C15 H15A 0.9800
C15 H15B 0.9800
C15 H15C 0.9800
C16 C21 1.368(12)
C16 C17 1.395(11)
C17 C18 1.402(11)
C18 C19 1.378(13)
C18 H18 0.9500
C19 C20 1.381(13)
C19 H19 0.9500
C20 C21 1.395(11)
C20 H20 0.9500
C22 C23 1.519(14)
C22 C24 1.522(15)
C22 H22 1.0000
C23 H23A 0.9800
C23 H23B 0.9800
C23 H23C 0.9800
C24 H24A 0.9800
C24 H24B 0.9800
C24 H24C 0.9800
C25 C27 1.520(14)
C25 C26 1.537(13)
C25 H25 1.0000
C26 H26A 0.9800
C26 H26B 0.9800
C26 H26C 0.9800
C27 H27A 0.9800
C27 H27B 0.9800
C27 H27C 0.9800
